data_7236098
loop_
_publ_author_name
'Seth, Soana'
'Savitha, Govardhan'
'Moorthy, Jarugu Narasimha'

_publ_section_title
;
 Diverse isostructural MOFs by postsynthetic metal node metathesis:
 anionic-to-cationic framework conversion, luminescence and separation of
 dyes
;
_journal_issue 45
_journal_name_full 'Journal of Materials Chemistry A'
_journal_page_first 22915
_journal_paper_doi 10.1039/C5TA04551G
_journal_volume 3
_journal_year 2015
_chemical_formula_moiety 'C44 H30 Cd0.87 Mn0.63 O12'
_chemical_formula_sum 'C44 H30 Cd0.87 Mn0.63 O12'
_chemical_formula_weight 883.15
_chemical_name_systematic 3,3',5,5'-tetrakis(p-carboxyphenyl)-2,2',6,6'-tetramethoxy-1,1'-biphenyl
_space_group_crystal_system triclinic
_space_group_IT_number 2
_space_group_name_Hall '-P 1'
_space_group_name_H-M_alt 'P -1'
_atom_sites_solution_hydrogens geom
_audit_creation_method SHELXL-2014/5
_audit_update_record
;
2015-02-06 deposited with the CCDC.
2015-10-01 downloaded from the CCDC.
;
_cell_angle_alpha 106.070(6)
_cell_angle_beta 100.850(5)
_cell_angle_gamma 113.408(5)
_cell_formula_units_Z 2
_cell_length_a 15.957(4)
_cell_length_b 16.460(4)
_cell_length_c 17.300(5)
_cell_measurement_reflns_used 0
_cell_measurement_temperature 100(2)
_cell_measurement_theta_max 0
_cell_measurement_theta_min 0
_cell_volume 3770.9(17)
_computing_cell_refinement 'Bruker SAINT'
_computing_data_collection 'Bruker APEX2'
_computing_data_reduction 'Bruker SAINT'
_computing_molecular_graphics 'Ortep for Windows (Farrugia, 2012)'
_computing_publication_material 'WinGX publication routines (Farrugia, 2012)'
_computing_structure_refinement 'SHELXL-2014/5 (Sheldrick, 2014)'
_computing_structure_solution SHELX-97
_diffrn_ambient_temperature 100(2)
_diffrn_measured_fraction_theta_full 0.914
_diffrn_measured_fraction_theta_max 0.790
_diffrn_measurement_device_type 'Bruker APEX-II CCD'
_diffrn_measurement_method '\f and \w scans'
_diffrn_radiation_monochromator graphite
_diffrn_radiation_type MoK\a
_diffrn_radiation_wavelength 0.71073
_diffrn_reflns_av_R_equivalents 0.1099
_diffrn_reflns_av_unetI/netI 0.4132
_diffrn_reflns_Laue_measured_fraction_full 0.914
_diffrn_reflns_Laue_measured_fraction_max 0.790
_diffrn_reflns_limit_h_max 20
_diffrn_reflns_limit_h_min -18
_diffrn_reflns_limit_k_max 21
_diffrn_reflns_limit_k_min -21
_diffrn_reflns_limit_l_max 15
_diffrn_reflns_limit_l_min -22
_diffrn_reflns_number 19658
_diffrn_reflns_point_group_measured_fraction_full 0.914
_diffrn_reflns_point_group_measured_fraction_max 0.790
_diffrn_reflns_theta_full 25.242
_diffrn_reflns_theta_max 28.249
_diffrn_reflns_theta_min 1.464
_diffrn_source 'sealed tube'
_exptl_absorpt_coefficient_mu 0.389
_exptl_absorpt_correction_type none
_exptl_crystal_colour colorless
_exptl_crystal_density_diffrn 0.778
_exptl_crystal_density_method 'not measured'
_exptl_crystal_description prism
_exptl_crystal_F_000 903
_exptl_crystal_size_max 0.2
_exptl_crystal_size_mid 0.2
_exptl_crystal_size_min 0.2
_refine_diff_density_max 1.917
_refine_diff_density_min -2.585
_refine_diff_density_rms 0.244
_refine_ls_extinction_coef 0.0000(3)
_refine_ls_extinction_expression Fc^*^=kFc[1+0.001xFc^2^\l^3^/sin(2\q)]^-1/4^
_refine_ls_extinction_method SHELXL
_refine_ls_goodness_of_fit_ref 1.131
_refine_ls_hydrogen_treatment constr
_refine_ls_matrix_type full
_refine_ls_number_parameters 527
_refine_ls_number_reflns 14714
_refine_ls_number_restraints 0
_refine_ls_restrained_S_all 1.131
_refine_ls_R_factor_all 0.2675
_refine_ls_R_factor_gt 0.1472
_refine_ls_shift/su_max 10.400
_refine_ls_shift/su_mean 0.020
_refine_ls_structure_factor_coef Fsqd
_refine_ls_weighting_details 'w=1/[\s^2^(Fo^2^)+(0.1361P)^2^] where P=(Fo^2^+2Fc^2^)/3'
_refine_ls_weighting_scheme calc
_refine_ls_wR_factor_gt 0.3403
_refine_ls_wR_factor_ref 0.4010
_reflns_Friedel_coverage 0.000
_reflns_number_gt 6205
_reflns_number_total 14714
_reflns_threshold_expression 'I > 2\s(I)'
_cod_data_source_file c5ta04551g2.cif
_cod_data_source_block Mn@MOF
_cod_database_code 7236098
_shelx_space_group_comment
;
The symmetry employed for this shelxl refinement is uniquely defined
by the following loop, which should always be used as a source of
symmetry information in preference to the above space-group names.
They are only intended as comments.
;
_shelxl_version_number 2014/5

loop_
_space_group_symop_operation_xyz
'x, y, z'
'-x, -y, -z'

loop_
_atom_site_label
_atom_site_type_symbol
_atom_site_fract_x
_atom_site_fract_y
_atom_site_fract_z
_atom_site_U_iso_or_equiv
_atom_site_adp_type
_atom_site_occupancy
_atom_site_site_symmetry_order
_atom_site_calc_flag
_atom_site_refinement_flags_posn
_atom_site_refinement_flags_adp
_atom_site_refinement_flags_occupancy
Mn1 Mn 0.74896(6) 0.59677(7) 0.57339(6) 0.0260(3) Uani 0.158(11) 1 d . . P
Cd1 Cd 0.74896(6) 0.59677(7) 0.57339(6) 0.0260(3) Uani 0.842(11) 1 d . . P
Mn2 Mn 0.5000 0.5000 0.5000 0.0350(11) Uani 0.942(12) 2 d S . P
Cd2 Cd 0.5000 0.5000 0.5000 0.0350(11) Uani 0.058(12) 2 d S . P
O1 O 0.6171(5) 0.5565(7) 0.6242(6) 0.042(2) Uani 1 1 d . . .
O2 O 0.7422(4) 0.7096(6) 0.6943(5) 0.037(2) Uani 1 1 d . . .
O3 O 0.6181(5) 0.5899(6) 1.4683(5) 0.039(2) Uani 1 1 d . . .
O4 O 0.7655(5) 0.7038(7) 1.5049(6) 0.051(3) Uani 1 1 d . . .
O5 O 0.5397(5) 1.3919(6) 1.4563(5) 0.038(2) Uani 1 1 d . . .
O6 O 0.7019(6) 1.4531(7) 1.4847(6) 0.053(3) Uani 1 1 d . . .
O7 O -0.1622(6) 0.5732(7) 0.6868(6) 0.047(2) Uani 1 1 d . . .
O8 O -0.0897(5) 0.6526(7) 0.6123(6) 0.045(2) Uani 1 1 d . . .
O9 O 0.2726(6) 0.7973(7) 1.0356(6) 0.051(3) Uani 1 1 d . . .
O10 O 0.5761(6) 0.8080(7) 1.0411(5) 0.042(2) Uani 1 1 d . . .
O11 O 0.4749(7) 0.9920(7) 1.1204(6) 0.052(3) Uani 1 1 d . . .
O12 O 0.4543(6) 0.7011(7) 1.1435(5) 0.042(2) Uani 1 1 d . . .
C8 C 0.4481(8) 0.7300(9) 0.9005(8) 0.035(3) Uani 1 1 d . . .
C9 C 0.3529(8) 0.7093(10) 0.8576(9) 0.046(4) Uani 1 1 d . . .
H9 H 0.3282 0.6793 0.7983 0.055 Uiso 1 1 calc R U .
C10 C 0.2935(8) 0.7322(9) 0.9011(8) 0.035(3) Uani 1 1 d . . .
C11 C 0.3287(7) 0.7738(9) 0.9868(8) 0.035(3) Uani 1 1 d . . .
C12 C 0.4234(7) 0.8001(9) 1.0368(8) 0.037(3) Uani 1 1 d . . .
C13 C 0.4811(7) 0.7771(9) 0.9915(7) 0.031(3) Uani 1 1 d . . .
C14 C 0.6010(9) 0.7289(13) 1.0405(10) 0.075(6) Uani 1 1 d . . .
H14A H 0.6468 0.7309 1.0112 0.112 Uiso 1 1 calc R U .
H14B H 0.5432 0.6678 1.0118 0.112 Uiso 1 1 calc R U .
H14C H 0.6289 0.7373 1.0983 0.112 Uiso 1 1 calc R U .
C15 C 0.2479(10) 0.8640(12) 1.0207(10) 0.063(5) Uani 1 1 d . . .
H15A H 0.3056 0.9216 1.0321 0.094 Uiso 1 1 calc R U .
H15B H 0.2132 0.8785 1.0575 0.094 Uiso 1 1 calc R U .
H15C H 0.2075 0.8385 0.9622 0.094 Uiso 1 1 calc R U .
C16 C 0.5647(11) 1.0519(11) 1.1056(10) 0.069(5) Uani 1 1 d . . .
H16A H 0.5491 1.0818 1.0688 0.103 Uiso 1 1 calc R U .
H16B H 0.5899 1.0117 1.0792 0.103 Uiso 1 1 calc R U .
H16C H 0.6125 1.1005 1.1593 0.103 Uiso 1 1 calc R U .
C17 C 0.3490(8) 0.6356(11) 1.1118(9) 0.053(4) Uani 1 1 d . . .
H17A H 0.3371 0.5787 1.1228 0.079 Uiso 1 1 calc R U .
H17B H 0.3235 0.6184 1.0515 0.079 Uiso 1 1 calc R U .
H17C H 0.3178 0.6672 1.1406 0.079 Uiso 1 1 calc R U .
C18 C 0.4628(7) 0.8492(9) 1.1307(8) 0.034(3) Uani 1 1 d . . .
C19 C 0.4815(7) 0.8030(9) 1.1859(8) 0.030(3) Uani 1 1 d . . .
C20 C 0.5327(8) 0.8504(10) 1.2695(8) 0.037(3) Uani 1 1 d . . .
C21 C 0.5613(9) 0.9463(10) 1.3061(9) 0.042(4) Uani 1 1 d . . .
H21 H 0.5957 0.9791 1.3644 0.051 Uiso 1 1 calc R U .
C22 C 0.5414(9) 0.9955(10) 1.2604(8) 0.039(3) Uani 1 1 d . . .
C23 C 0.4912(8) 0.9459(10) 1.1707(8) 0.037(3) Uani 1 1 d . . .
C24 C 0.5667(9) 0.8045(10) 1.3250(9) 0.043(4) Uani 1 1 d . . .
C25 C 0.5045(8) 0.7168(10) 1.3258(8) 0.040(3) Uani 1 1 d . . .
H25 H 0.4392 0.6868 1.2933 0.048 Uiso 1 1 calc R U .
C26 C 0.6370(7) 0.7137(9) 1.4170(8) 0.034(3) Uani 1 1 d . . .
C27 C 0.6989(9) 0.7975(11) 1.4099(9) 0.055(4) Uani 1 1 d . . .
H27 H 0.7654 0.8224 1.4345 0.065 Uiso 1 1 calc R U .
C28 C 0.6674(9) 0.8442(11) 1.3695(8) 0.048(4) Uani 1 1 d . . .
H28 H 0.7114 0.9026 1.3707 0.057 Uiso 1 1 calc R U .
C29 C 0.6728(9) 0.6692(11) 1.4634(9) 0.048(4) Uani 1 1 d . . .
C30 C 0.5607(8) 1.0945(10) 1.3007(9) 0.041(3) Uani 1 1 d . . .
C31 C 0.6536(9) 1.1647(12) 1.3635(9) 0.051(4) Uani 1 1 d . . .
H31 H 0.7029 1.1486 1.3751 0.061 Uiso 1 1 calc R U .
C32 C 0.6700(9) 1.2599(11) 1.4083(9) 0.046(3) Uani 1 1 d . . .
H32 H 0.7319 1.3072 1.4451 0.055 Uiso 1 1 calc R U .
C33 C 0.5966(9) 1.2816(10) 1.3978(8) 0.038(3) Uani 1 1 d . . .
C34 C 0.5072(10) 1.2103(12) 1.3365(10) 0.063(5) Uani 1 1 d . . .
H34 H 0.4563 1.2247 1.3281 0.076 Uiso 1 1 calc R U .
C35 C 0.4910(10) 1.1237(12) 1.2897(10) 0.055(4) Uani 1 1 d . . .
H35 H 0.4305 1.0810 1.2480 0.066 Uiso 1 1 calc R U .
C36 C 0.6114(8) 1.3803(10) 1.4468(9) 0.039(3) Uani 1 1 d . . .
C37 C 0.5072(8) 0.7098(10) 0.8519(9) 0.038(3) Uani 1 1 d . . .
C38 C 0.6015(8) 0.7790(10) 0.8656(9) 0.046(4) Uani 1 1 d . . .
H38 H 0.6308 0.8385 0.9108 0.055 Uiso 1 1 calc R U .
C39 C 0.6515(8) 0.7578(10) 0.8107(9) 0.037(3) Uani 1 1 d . . .
H39 H 0.7126 0.8042 0.8174 0.045 Uiso 1 1 calc R U .
C40 C 0.6064(8) 0.6626(10) 0.7436(9) 0.039(4) Uani 1 1 d . . .
C41 C 0.5176(9) 0.5989(12) 0.7342(9) 0.051(4) Uani 1 1 d . . .
H41 H 0.4909 0.5375 0.6922 0.061 Uiso 1 1 calc R U .
C42 C 0.4607(8) 0.6175(11) 0.7835(8) 0.038(3) Uani 1 1 d . . .
H42 H 0.3970 0.5724 0.7719 0.045 Uiso 1 1 calc R U .
C43 C 0.6591(8) 0.6454(12) 0.6860(9) 0.041(4) Uani 1 1 d . . .
C44 C -0.0834(9) 0.6220(12) 0.6762(9) 0.055(4) Uani 1 1 d . . .
C45 C 0.0095(9) 0.6509(11) 0.7327(10) 0.053(4) Uani 1 1 d . . .
C46 C 0.0933(9) 0.7004(12) 0.7189(9) 0.056(4) Uani 1 1 d . . .
H46 H 0.0890 0.7195 0.6732 0.067 Uiso 1 1 calc R U .
C47 C 0.1853(8) 0.7237(11) 0.7700(8) 0.053(4) Uani 1 1 d . . .
H47 H 0.2400 0.7555 0.7569 0.064 Uiso 1 1 calc R U .
C48 C 0.1947(8) 0.6985(10) 0.8419(8) 0.042(4) Uani 1 1 d . . .
C49 C 0.1113(8) 0.6603(11) 0.8660(8) 0.050(4) Uani 1 1 d . . .
H49 H 0.1171 0.6539 0.9183 0.060 Uiso 1 1 calc R U .
C50 C 0.0184(8) 0.6319(11) 0.8081(9) 0.052(4) Uani 1 1 d . . .
H50 H -0.0372 0.6004 0.8202 0.062 Uiso 1 1 calc R U .
C51 C 0.5368(9) 0.6715(10) 1.3743(8) 0.043(3) Uani 1 1 d . . .
H51 H 0.4932 0.6159 1.3776 0.052 Uiso 1 1 calc R U .

loop_
_atom_site_aniso_label
_atom_site_aniso_U_11
_atom_site_aniso_U_22
_atom_site_aniso_U_33
_atom_site_aniso_U_23
_atom_site_aniso_U_13
_atom_site_aniso_U_12
Mn1 0.0227(4) 0.0253(7) 0.0205(6) 0.0039(5) -0.0038(4) 0.0108(4)
Cd1 0.0227(4) 0.0253(7) 0.0205(6) 0.0039(5) -0.0038(4) 0.0108(4)
Mn2 0.0385(14) 0.038(2) 0.0279(18) 0.0149(16) 0.0046(12) 0.0185(14)
Cd2 0.0385(14) 0.038(2) 0.0279(18) 0.0149(16) 0.0046(12) 0.0185(14)
O1 0.028(4) 0.022(6) 0.053(7) 0.012(6) 0.007(4) -0.005(4)
O2 0.005(3) 0.043(6) 0.041(5) 0.011(5) -0.008(3) 0.003(4)
O3 0.030(4) 0.042(6) 0.057(6) 0.029(6) 0.013(4) 0.021(4)
O4 0.023(4) 0.051(7) 0.060(7) 0.020(6) -0.005(4) 0.012(4)
O5 0.023(4) 0.044(6) 0.037(5) 0.017(5) -0.006(4) 0.014(4)
O6 0.059(6) 0.061(8) 0.048(7) 0.017(6) 0.009(5) 0.043(6)
O7 0.045(5) 0.050(7) 0.050(6) 0.023(6) 0.003(4) 0.030(5)
O8 0.031(4) 0.052(7) 0.060(7) 0.024(6) 0.019(4) 0.023(4)
O9 0.048(5) 0.078(8) 0.041(6) 0.027(6) 0.012(4) 0.042(5)
O10 0.043(5) 0.045(7) 0.034(6) 0.011(5) 0.003(4) 0.024(5)
O11 0.072(6) 0.037(7) 0.043(6) 0.018(6) 0.002(5) 0.029(5)
O12 0.044(5) 0.037(7) 0.036(6) 0.012(5) 0.006(4) 0.016(5)
C8 0.041(6) 0.050(9) 0.039(8) 0.028(8) 0.017(6) 0.035(7)
C9 0.039(6) 0.051(11) 0.038(9) 0.021(8) 0.004(6) 0.014(7)
C10 0.041(6) 0.030(9) 0.035(8) 0.011(7) 0.012(6) 0.018(6)
C11 0.024(5) 0.039(9) 0.030(8) 0.011(7) -0.007(5) 0.014(6)
C12 0.031(5) 0.036(9) 0.043(8) 0.027(8) -0.002(5) 0.014(6)
C13 0.028(5) 0.034(9) 0.025(7) 0.009(7) -0.002(5) 0.016(6)
C14 0.044(7) 0.131(17) 0.071(12) 0.072(13) 0.016(8) 0.042(10)
C15 0.056(8) 0.080(14) 0.052(11) 0.021(10) 0.004(8) 0.040(9)
C16 0.086(11) 0.038(11) 0.058(11) 0.023(10) -0.001(9) 0.015(9)
C17 0.029(6) 0.047(11) 0.045(10) -0.003(9) -0.010(6) 0.008(7)
C18 0.032(5) 0.030(9) 0.044(8) 0.026(8) 0.005(6) 0.014(6)
C19 0.036(6) 0.018(8) 0.027(7) 0.008(7) 0.003(5) 0.009(6)
C20 0.048(7) 0.035(9) 0.031(8) 0.015(8) 0.007(6) 0.023(7)
C21 0.062(8) 0.036(10) 0.043(9) 0.022(8) 0.014(7) 0.034(7)
C22 0.066(8) 0.033(9) 0.026(8) 0.010(8) 0.017(6) 0.032(7)
C23 0.046(6) 0.034(9) 0.039(9) 0.022(8) 0.012(6) 0.022(7)
C24 0.046(7) 0.030(9) 0.051(9) 0.022(8) 0.005(6) 0.016(7)
C25 0.035(6) 0.050(10) 0.041(8) 0.021(8) 0.003(6) 0.027(7)
C26 0.024(5) 0.019(8) 0.041(8) 0.002(7) -0.002(5) 0.005(6)
C27 0.043(7) 0.073(12) 0.060(10) 0.042(10) 0.018(7) 0.027(8)
C28 0.038(6) 0.050(11) 0.046(9) 0.020(9) -0.001(6) 0.018(7)
C29 0.058(7) 0.056(11) 0.057(10) 0.045(9) 0.019(7) 0.035(8)
C30 0.042(7) 0.038(10) 0.038(9) 0.018(8) 0.008(6) 0.016(7)
C31 0.053(8) 0.065(12) 0.044(10) 0.027(10) 0.018(7) 0.031(8)
C32 0.042(7) 0.041(10) 0.030(9) -0.008(8) -0.001(6) 0.019(7)
C33 0.050(7) 0.028(9) 0.029(8) 0.004(7) 0.010(6) 0.019(7)
C34 0.049(8) 0.034(11) 0.056(11) -0.008(9) -0.033(8) 0.012(8)
C35 0.046(8) 0.040(11) 0.050(11) 0.003(9) -0.012(7) 0.017(8)
C36 0.028(6) 0.028(9) 0.044(9) 0.010(8) 0.001(6) 0.006(6)
C37 0.031(6) 0.029(9) 0.046(9) 0.020(8) 0.001(6) 0.009(6)
C38 0.043(7) 0.033(10) 0.064(10) 0.018(9) 0.014(7) 0.023(7)
C39 0.032(6) 0.030(9) 0.038(8) 0.011(8) 0.003(6) 0.009(6)
C40 0.032(6) 0.039(10) 0.045(9) 0.023(9) 0.013(6) 0.013(7)
C41 0.058(8) 0.068(12) 0.048(9) 0.034(9) 0.019(7) 0.043(8)
C42 0.035(6) 0.045(10) 0.035(8) 0.023(8) 0.003(6) 0.019(7)
C43 0.023(5) 0.061(11) 0.049(9) 0.032(9) 0.007(6) 0.026(7)
C44 0.034(7) 0.076(13) 0.027(8) 0.009(9) 0.000(6) 0.014(8)
C45 0.056(7) 0.065(11) 0.084(11) 0.047(10) 0.034(8) 0.056(8)
C46 0.043(7) 0.081(13) 0.040(9) 0.032(10) 0.007(7) 0.023(8)
C47 0.024(5) 0.096(13) 0.045(9) 0.039(10) 0.003(6) 0.030(7)
C48 0.032(6) 0.043(10) 0.049(9) 0.024(8) 0.001(6) 0.019(6)
C49 0.036(6) 0.068(12) 0.024(8) 0.014(8) -0.003(6) 0.012(7)
C50 0.038(6) 0.088(12) 0.073(10) 0.060(10) 0.023(7) 0.050(8)
C51 0.046(7) 0.041(10) 0.041(9) 0.012(8) 0.014(6) 0.023(7)

loop_
_atom_type_symbol
_atom_type_description
_atom_type_scat_dispersion_real
_atom_type_scat_dispersion_imag
_atom_type_scat_source
C C 0.0033 0.0016 'International Tables Vol C Tables 4.2.6.8 and 6.1.1.4'
Mn Mn 0.3368 0.7283 'International Tables Vol C Tables 4.2.6.8 and 6.1.1.4'
O O 0.0106 0.0060 'International Tables Vol C Tables 4.2.6.8 and 6.1.1.4'
H H 0.0000 0.0000 'International Tables Vol C Tables 4.2.6.8 and 6.1.1.4'
Cd Cd -0.8075 1.2024 'International Tables Vol C Tables 4.2.6.8 and 6.1.1.4'

loop_
_geom_angle_atom_site_label_1
_geom_angle_atom_site_label_2
_geom_angle_atom_site_label_3
_geom_angle
_geom_angle_site_symmetry_1
_geom_angle_site_symmetry_3
O6 Mn1 O8 99.2(3) 1_544 1_655
O6 Mn1 O4 112.0(3) 1_544 1_554
O8 Mn1 O4 88.8(3) 1_655 1_554
O6 Mn1 O1 96.4(4) 1_544 .
O8 Mn1 O1 143.3(3) 1_655 .
O4 Mn1 O1 115.6(3) 1_554 .
O6 Mn1 O7 91.5(3) 1_544 1_655
O8 Mn1 O7 57.2(3) 1_655 1_655
O4 Mn1 O7 142.0(3) 1_554 1_655
O1 Mn1 O7 89.6(3) . 1_655
O6 Mn1 O2 152.1(3) 1_544 .
O8 Mn1 O2 99.5(3) 1_655 .
O4 Mn1 O2 88.9(3) 1_554 .
O1 Mn1 O2 56.8(3) . .
O7 Mn1 O2 81.6(3) 1_655 .
O6 Mn1 O3 84.2(3) 1_544 1_554
O8 Mn1 O3 140.0(3) 1_655 1_554
O4 Mn1 O3 54.1(3) 1_554 1_554
O1 Mn1 O3 74.4(3) . 1_554
O7 Mn1 O3 162.8(3) 1_655 1_554
O2 Mn1 O3 94.5(2) . 1_554
O5 Mn2 O5 180.0 2_677 1_544
O5 Mn2 O3 86.2(3) 2_677 2_667
O5 Mn2 O3 93.8(3) 1_544 2_667
O5 Mn2 O3 93.8(3) 2_677 1_554
O5 Mn2 O3 86.2(3) 1_544 1_554
O3 Mn2 O3 180.0 2_667 1_554
O5 Mn2 O1 93.1(3) 2_677 .
O5 Mn2 O1 86.9(3) 1_544 .
O3 Mn2 O1 97.3(3) 2_667 .
O3 Mn2 O1 82.7(3) 1_554 .
O5 Mn2 O1 86.9(3) 2_677 2_666
O5 Mn2 O1 93.1(3) 1_544 2_666
O3 Mn2 O1 82.7(3) 2_667 2_666
O3 Mn2 O1 97.3(3) 1_554 2_666
O1 Mn2 O1 180.0 . 2_666
C43 O1 Mn2 126.4(6) . .
C43 O1 Mn1 92.0(5) . .
Mn2 O1 Mn1 97.4(3) . .
C43 O2 Mn1 90.4(8) . .
C29 O3 Cd2 153.4(8) . 1_556
C29 O3 Mn2 153.4(8) . 1_556
Cd2 O3 Mn2 0.0 1_556 1_556
C29 O3 Mn1 94.1(6) . 1_556
Cd2 O3 Mn1 96.9(3) 1_556 1_556
Mn2 O3 Mn1 96.9(3) 1_556 1_556
C29 O3 Cd1 94.1(6) . 1_556
Cd2 O3 Cd1 96.9(3) 1_556 1_556
Mn2 O3 Cd1 96.9(3) 1_556 1_556
Mn1 O3 Cd1 0.00(4) 1_556 1_556
C29 O4 Cd1 97.9(6) . 1_556
C29 O4 Mn1 97.9(6) . 1_556
Cd1 O4 Mn1 0.0 1_556 1_556
C36 O5 Cd2 142.0(8) . 1_566
C36 O5 Mn2 142.0(8) . 1_566
Cd2 O5 Mn2 0.0 1_566 1_566
C36 O6 Cd1 127.7(8) . 1_566
C36 O6 Mn1 127.7(8) . 1_566
Cd1 O6 Mn1 0.0 1_566 1_566
C44 O7 Cd1 89.7(7) . 1_455
C44 O7 Mn1 89.7(7) . 1_455
Cd1 O7 Mn1 0.0 1_455 1_455
C44 O8 Cd1 95.4(6) . 1_455
C44 O8 Mn1 95.4(6) . 1_455
Cd1 O8 Mn1 0.0 1_455 1_455
C15 O9 C11 114.1(9) . .
C13 O10 C14 114.9(10) . .
C23 O11 C16 112.7(9) . .
C19 O12 C17 114.1(9) . .
C9 C8 C13 115.3(9) . .
C9 C8 C37 120.1(11) . .
C13 C8 C37 124.5(10) . .
C8 C9 C10 122.8(12) . .
C11 C10 C9 118.3(10) . .
C11 C10 C48 129.0(10) . .
C9 C10 C48 112.5(12) . .
C10 C11 C12 124.2(11) . .
C10 C11 O9 121.9(9) . .
C12 C11 O9 114.0(11) . .
C11 C12 C13 116.0(11) . .
C11 C12 C18 123.8(10) . .
C13 C12 C18 120.1(9) . .
O10 C13 C12 115.5(10) . .
O10 C13 C8 121.1(9) . .
C12 C13 C8 123.3(9) . .
C23 C18 C19 115.7(11) . .
C23 C18 C12 121.4(9) . .
C19 C18 C12 122.7(11) . .
C20 C19 C18 123.4(12) . .
C20 C19 O12 120.0(9) . .
C18 C19 O12 116.0(10) . .
C19 C20 C21 118.6(11) . .
C19 C20 C24 123.3(12) . .
C21 C20 C24 117.9(11) . .
C22 C21 C20 122.4(13) . .
C21 C22 C23 118.8(12) . .
C21 C22 C30 122.5(12) . .
C23 C22 C30 118.4(10) . .
O11 C23 C18 117.3(11) . .
O11 C23 C22 121.8(12) . .
C18 C23 C22 120.8(10) . .
C25 C24 C28 117.1(10) . .
C25 C24 C20 122.5(10) . .
C28 C24 C20 119.8(10) . .
C24 C25 C51 122.8(11) . .
C27 C26 C51 118.6(10) . .
C27 C26 C29 121.8(10) . .
C51 C26 C29 119.6(11) . .
C28 C27 C26 123.5(11) . .
C27 C28 C24 120.0(12) . .
O3 C29 O4 113.2(9) . .
O3 C29 C26 123.3(11) . .
O4 C29 C26 123.4(11) . .
C35 C30 C31 116.3(14) . .
C35 C30 C22 123.9(13) . .
C31 C30 C22 119.4(11) . .
C30 C31 C32 119.5(11) . .
C33 C32 C31 120.7(13) . .
C32 C33 C34 117.3(14) . .
C32 C33 C36 121.6(12) . .
C34 C33 C36 121.0(11) . .
C35 C34 C33 123.6(13) . .
C34 C35 C30 122.2(14) . .
O5 C36 O6 121.1(12) . .
O5 C36 C33 120.1(11) . .
O6 C36 C33 118.7(10) . .
C38 C37 C42 121.3(12) . .
C38 C37 C8 122.6(14) . .
C42 C37 C8 115.8(11) . .
C37 C38 C39 119.8(14) . .
C38 C39 C40 119.1(11) . .
C41 C40 C39 118.9(12) . .
C41 C40 C43 123.9(15) . .
C39 C40 C43 117.1(11) . .
C40 C41 C42 124.9(15) . .
C41 C42 C37 115.8(12) . .
O2 C43 O1 120.7(10) . .
O2 C43 C40 122.5(15) . .
O1 C43 C40 116.8(11) . .
O7 C44 O8 117.6(10) . .
O7 C44 C45 122.9(12) . .
O8 C44 C45 119.4(11) . .
O7 C44 Cd1 62.4(6) . 1_455
O8 C44 Cd1 55.3(5) . 1_455
C45 C44 Cd1 171.0(12) . 1_455
C46 C45 C50 117.4(11) . .
C46 C45 C44 122.2(12) . .
C50 C45 C44 120.3(11) . .
C45 C46 C47 123.4(11) . .
C46 C47 C48 119.7(10) . .
C47 C48 C49 118.6(9) . .
C47 C48 C10 119.3(10) . .
C49 C48 C10 120.7(10) . .
C48 C49 C50 118.5(10) . .
C45 C50 C49 121.3(10) . .
C26 C51 C25 117.6(11) . .

loop_
_geom_bond_atom_site_label_1
_geom_bond_atom_site_label_2
_geom_bond_distance
_geom_bond_site_symmetry_2
Mn1 O6 2.158(10) 1_544
Mn1 O8 2.247(7) 1_655
Mn1 O4 2.341(9) 1_554
Mn1 O1 2.357(7) .
Mn1 O7 2.413(7) 1_655
Mn1 O2 2.434(9) .
Mn1 O3 2.439(7) 1_554
Mn2 O5 2.115(8) 2_677
Mn2 O5 2.115(8) 1_544
Mn2 O3 2.160(7) 2_667
Mn2 O3 2.160(7) 1_554
Mn2 O1 2.230(9) .
Mn2 O1 2.230(9) 2_666
O1 C43 1.348(16) .
O2 C43 1.276(13) .
O3 C29 1.287(14) .
O3 Cd2 2.160(7) 1_556
O3 Mn2 2.160(7) 1_556
O3 Mn1 2.439(7) 1_556
O3 Cd1 2.439(7) 1_556
O4 C29 1.316(14) .
O4 Cd1 2.341(9) 1_556
O4 Mn1 2.341(9) 1_556
O5 C36 1.266(12) .
O5 Cd2 2.115(8) 1_566
O5 Mn2 2.115(8) 1_566
O6 C36 1.335(15) .
O6 Cd1 2.158(10) 1_566
O6 Mn1 2.158(10) 1_566
O7 C44 1.274(14) .
O7 Cd1 2.413(7) 1_455
O7 Mn1 2.413(7) 1_455
O8 C44 1.338(15) .
O8 Cd1 2.247(7) 1_455
O8 Mn1 2.247(7) 1_455
O9 C15 1.375(15) .
O9 C11 1.430(14) .
O10 C13 1.396(12) .
O10 C14 1.504(17) .
O11 C23 1.356(11) .
O11 C16 1.498(16) .
O12 C19 1.470(14) .
O12 C17 1.473(14) .
C8 C9 1.413(14) .
C8 C13 1.430(16) .
C8 C37 1.449(16) .
C9 C10 1.414(16) .
C10 C11 1.343(17) .
C10 C48 1.492(15) .
C11 C12 1.413(13) .
C12 C13 1.411(15) .
C12 C18 1.474(18) .
C18 C23 1.383(17) .
C18 C19 1.434(12) .
C19 C20 1.339(17) .
C20 C21 1.367(18) .
C20 C24 1.523(14) .
C21 C22 1.359(14) .
C22 C23 1.423(18) .
C22 C30 1.459(18) .
C24 C25 1.394(16) .
C24 C28 1.422(16) .
C25 C51 1.418(15) .
C26 C27 1.397(16) .
C26 C51 1.405(15) .
C26 C29 1.412(13) .
C27 C28 1.343(15) .
C30 C35 1.379(16) .
C30 C31 1.43(2) .
C31 C32 1.431(19) .
C32 C33 1.350(15) .
C33 C34 1.395(19) .
C33 C36 1.507(18) .
C34 C35 1.32(2) .
C37 C38 1.403(16) .
C37 C42 1.428(18) .
C38 C39 1.410(16) .
C39 C40 1.450(18) .
C40 C41 1.331(17) .
C40 C43 1.459(16) .
C41 C42 1.419(16) .
C44 C45 1.420(17) .
C44 Cd1 2.722(12) 1_455
C45 C46 1.369(16) .
C45 C50 1.417(16) .
C46 C47 1.400(15) .
C47 C48 1.416(15) .
C48 C49 1.424(15) .
C49 C50 1.433(15) .
